data_2009560
loop_
_publ_author_name
'Fl\"orke, Ulrich'
'Haupt, Hans-J\"urgen'

_publ_section_title
;
 Unexpected Re~2~P~2~ ring deformation in
 bis[\m-cyclohexyl(iodo)phosphido-\k<i>P</i>]bis(tetracarbonylrhenium),
 [Re~2~(C~6~H~11~IP)~2~(CO)~8~]
;
_journal_issue 3
_journal_name_full 'Acta Crystallographica Section C'
_journal_page_first 378
_journal_page_last 380
_journal_paper_doi 10.1107/S0108270193009904
_journal_volume 50
_journal_year 1994
_chemical_formula_moiety '[Re2 (C6 H11 IP)2 (CO)8]'
_chemical_formula_sum 'C20 H22 I2 O8 P2 Re2'
_chemical_formula_weight 1078.5
_chemical_name_systematic
;
di-\m-iodocyclohexylphosphanido-bis-tetracarbonylrhenium
;
_space_group_crystal_system monoclinic
_space_group_IT_number 15
_space_group_name_Hall '-C 2yc'
_space_group_name_H-M_alt 'C 1 2/c 1'
_atom_type_scat_source 'SHELXTL-PLUS88 (Sheldrick, 1988)'
_cell_angle_alpha 90.000(10)
_cell_angle_beta 112.52(2)
_cell_angle_gamma 90.000(10)
_cell_formula_units_Z 4
_cell_length_a 22.156(6)
_cell_length_b 8.979(2)
_cell_length_c 15.897(3)
_cell_measurement_reflns_used 33
_cell_measurement_temperature 293
_cell_measurement_theta_max 19
_cell_measurement_theta_min 6.5
_cell_volume 2921.4(12)
_computing_structure_refinement SHELXTL-Plus88
_computing_structure_solution 'SHELXTL-Plus88 (Sheldrick, 1988)'
_diffrn_measurement_device 'Siemens R3m/V diffractometer'
_diffrn_measurement_method \w-2\q
_diffrn_radiation_monochromator graphite
_diffrn_radiation_type 'Molybdenum K\a'
_diffrn_radiation_wavelength 0.71073
_diffrn_reflns_av_R_equivalents 0.028
_diffrn_reflns_limit_h_max 28
_diffrn_reflns_limit_h_min -28
_diffrn_reflns_limit_k_max 11
_diffrn_reflns_limit_k_min 0
_diffrn_reflns_limit_l_max 20
_diffrn_reflns_limit_l_min 0
_diffrn_reflns_number 3190
_diffrn_reflns_theta_max 27.5
_diffrn_standards_decay_% 0
_diffrn_standards_interval_count 400
_diffrn_standards_number 3
_exptl_absorpt_coefficient_mu 10.63
_exptl_absorpt_correction_T_max 0.537
_exptl_absorpt_correction_T_min 0.091
_exptl_absorpt_correction_type 'empirical, \y-scans, lamina correction'
_exptl_crystal_colour yellow
_exptl_crystal_density_diffrn 2.4522
_exptl_crystal_description plate
_exptl_crystal_F_000 1968
_exptl_crystal_size_max 0.62
_exptl_crystal_size_mid 0.56
_exptl_crystal_size_min 0.11
_refine_diff_density_max 1.2
_refine_diff_density_min -1.3
_refine_ls_extinction_method 'not applied'
_refine_ls_goodness_of_fit_obs 1.868
_refine_ls_hydrogen_treatment noref
_refine_ls_matrix_type full
_refine_ls_number_parameters 154
_refine_ls_number_reflns 2507
_refine_ls_R_factor_obs 0.045
_refine_ls_shift/esd_max 0.001
_refine_ls_structure_factor_coef F
_refine_ls_weighting_details 'w = 1/[\s^2^(F) + 0.0002F^2^]'
_refine_ls_weighting_scheme calc
_refine_ls_wR_factor_obs 0.041
_reflns_number_observed 2507
_reflns_number_total 3074
_reflns_observed_criterion F>4\s(F)
_cod_data_source_file se1036.cif
_cod_data_source_block m243
_cod_depositor_comments
;
 Updating space group information and adding the symmetry operation list.

 Antanas Vaitkus,
 2018-06-14

The following automatic conversions were performed:

'_refine_ls_weighting_scheme' value 'calc w = 1/[\s^2^(F) +
0.0002F^2^]' was changed to 'calc'. New tag
'_refine_ls_weighting_details' was created. The value of the new tag
was set to 'w = 1/[\s^2^(F) + 0.0002F^2^]'.

Automatic conversion script
Id: cif_fix_values 3143 2015-03-26 13:38:13Z robertas 
;
_cod_original_sg_symbol_H-M 'C 2/c'
_cod_database_code 2009560

loop_
_space_group_symop_id
_space_group_symop_operation_xyz
1 x,y,z
2 -x,y,-z+1/2
3 -x,-y,-z
4 x,-y,z+1/2
5 x+1/2,y+1/2,z
6 -x+1/2,y+1/2,-z+1/2
7 -x+1/2,-y+1/2,-z
8 x+1/2,-y+1/2,z+1/2

loop_
_atom_site_aniso_label
_atom_site_aniso_U_11
_atom_site_aniso_U_22
_atom_site_aniso_U_33
_atom_site_aniso_U_12
_atom_site_aniso_U_13
_atom_site_aniso_U_23
_atom_site_aniso_type_symbol
Re1 0.0490(10) 0.0290(10) 0.0290(10) -0.0020(10) 0.0130(10) 0.0040(10) Re
I1 0.0610(10) 0.0560(10) 0.0830(10) -0.0100(10) 0.0200(10) -0.0240(10) I
P1 0.0400(10) 0.0320(10) 0.0330(10) 0.0000(10) 0.0100(10) -0.0020(10) P
C1 0.073(7) 0.044(5) 0.041(5) -0.008(4) 0.024(5) -0.001(5) C
O1 0.132(7) 0.033(3) 0.076(5) -0.007(4) 0.029(5) 0.009(4) O
C2 0.050(5) 0.051(5) 0.034(4) 0.001(4) 0.013(4) 0.005(4) C
O2 0.080(6) 0.089(5) 0.068(5) 0.001(4) 0.036(5) 0.027(5) O
C3 0.079(7) 0.050(5) 0.034(4) 0.003(4) 0.013(5) 0.009(5) C
O3 0.114(7) 0.082(5) 0.049(4) -0.011(4) -0.008(5) 0.011(5) O
C4 0.058(6) 0.041(4) 0.045(5) -0.004(4) 0.025(5) 0.007(4) C
O4 0.116(7) 0.034(3) 0.065(5) 0.006(3) 0.030(5) -0.002(4) O
C11 0.050(5) 0.038(4) 0.043(4) -0.005(4) 0.016(4) -0.010(4) C
C12 0.058(6) 0.067(6) 0.052(5) 0.015(5) 0.011(5) 0.022(5) C
C13 0.088(8) 0.055(5) 0.064(6) 0.011(5) 0.009(6) 0.026(6) C
C14 0.046(6) 0.060(6) 0.115(8) -0.001(6) 0.013(6) 0.016(5) C
C15 0.059(6) 0.077(6) 0.073(6) -0.005(6) 0.026(6) 0.013(6) C
C16 0.059(6) 0.062(5) 0.083(6) 0.009(5) 0.046(5) 0.016(5) C

loop_
_atom_site_label
_atom_site_fract_x
_atom_site_fract_y
_atom_site_fract_z
_atom_site_U_iso_or_equiv
_atom_site_thermal_displace_type
_atom_site_type_symbol
Re1 0.49590(10) 0.21320(10) 0.12420(10) 0.0340(10) Uani Re
I1 0.33940(10) 0.05210(10) 0.17190(10) 0.0660(10) Uani I
P1 0.42700(10) 0.2425(2) 0.2151(2) 0.0350(10) Uani P
C1 0.4992(6) -0.0088(11) 0.1454(7) 0.051(5) Uani C
O1 0.5007(6) -0.1309(8) 0.1570(7) 0.070(5) Uani O
C2 0.5627(6) 0.1936(11) 0.0734(6) 0.045(5) Uani C
O2 0.6023(5) 0.1863(10) 0.0439(6) 0.078(5) Uani O
C3 0.4229(7) 0.1899(11) 0.0072(7) 0.051(5) Uani C
O3 0.3790(6) 0.1775(10) -0.0620(6) 0.077(6) Uani O
C4 0.4943(6) 0.4318(11) 0.1054(7) 0.047(5) Uani C
O4 0.4933(5) 0.5557(7) 0.0922(6) 0.063(5) Uani O
C11 0.3794(5) 0.4194(10) 0.1923(6) 0.043(5) Uani C
C12 0.3341(6) 0.4433(12) 0.0923(7) 0.059(6) Uani C
C13 0.3069(8) 0.6010(13) 0.0794(9) 0.068(7) Uani C
C14 0.2700(6) 0.6281(14) 0.1439(10) 0.068(6) Uani C
C15 0.3148(7) 0.6036(14) 0.2421(9) 0.069(6) Uani C
C16 0.3424(6) 0.4446(12) 0.2556(9) 0.067(6) Uani C
H11A 0.4125 0.4947 0.2062 0.080 Uiso H
H12A 0.3582 0.4261 0.0543 0.080 Uiso H
H12B 0.2982 0.3746 0.0762 0.080 Uiso H
H13A 0.3424 0.6704 0.0940 0.080 Uiso H
H13B 0.2776 0.6148 0.0172 0.080 Uiso H
H14A 0.2341 0.5593 0.1278 0.080 Uiso H
H14B 0.2535 0.7282 0.1370 0.080 Uiso H
H15A 0.3501 0.6739 0.2586 0.080 Uiso H
H15B 0.2905 0.6181 0.2802 0.080 Uiso H
H16A 0.3719 0.4321 0.3177 0.080 Uiso H
H16B 0.3073 0.3740 0.2416 0.080 Uiso H

loop_
_geom_angle_atom_site_label_1
_geom_angle_atom_site_label_2
_geom_angle_atom_site_label_3
_geom_angle
_geom_angle_publ_flag
P1 Re1 P1a 74.00(10) yes
P1 Re1 C1 89.9(3) no
P1 Re1 C2 169.9(3) no
P1 Re1 C3 95.5(3) no
P1 Re1 C4 90.2(3) no
P1a Re1 C1 88.0(3) no
P1a Re1 C2 95.9(3) no
P1a Re1 C3 169.4(3) no
P1a Re1 C4 90.9(3) no
C1 Re1 C2 89.7(4) no
C1 Re1 C3 91.0(4) no
C1 Re1 C4 178.9(4) no
C2 Re1 C3 94.6(4) no
C2 Re1 C4 90.0(4) no
C3 Re1 C4 90.1(4) no
Re1 P1 Re1a 104.70(10) yes
Re1 P1 I1 110.90(10) yes
Re1 P1 C11 113.9(3) yes
Re1a P1 C11 113.9(3) yes
Re1a P1 I1 111.70(10) no
I1 P1 C11 102.0(3) yes
Re1 C1 O1 179.7(10) no
Re1 C2 O2 178.1(9) no
Re1 C3 O3 179.1(10) no
Re1 C4 O4 178.0(9) no
P1 C11 C12 114.7(7) no
P1 C11 C16 113.7(7) no
C12 C11 C16 110.8(8) no
C11 C12 C13 109.8(9) no
C12 C13 C14 109.7(10) no
C13 C14 C15 110.8(8) no
C14 C15 C16 110.4(10) no
C11 C16 C15 109.2(9) no

loop_
_geom_bond_atom_site_label_1
_geom_bond_atom_site_label_2
_geom_bond_distance
_geom_bond_publ_flag
Re1 P1 2.485(2) yes
Re1 P1a 2.485(2) yes
Re1 C1 2.019(10) no
Re1 C2 1.947(9) no
Re1 C3 1.954(10) no
Re1 C4 1.983(10) no
I1 P1 2.478(3) yes
P1 C11 1.864(9) no
C1 O1 1.110(12) no
C2 O2 1.143(12) no
C3 O3 1.161(14) no
C4 O4 1.131(12) no
C11 C12 1.536(14) no
C11 C16 1.540(14) no
C12 C13 1.522(16) no
C13 C14 1.557(16) no
C14 C15 1.511(19) no
C15 C16 1.535(16) no
